data_7121698
loop_
_publ_author_name
'Zhou, Meng-Guang'
'Dai, Rui-Han'
'Tian, Shi-Kai'

_publ_section_title
;
 Nucleophilic addition of tertiary propargylic amines to arynes followed
 by a [2,3]-sigmatropic rearrangement.
;
_journal_issue 47
_journal_name_full 'Chemical communications (Cambridge, England)'
_journal_page_first 6036
_journal_page_last 6039
_journal_paper_doi 10.1039/c8cc02176g
_journal_volume 54
_journal_year 2018
_chemical_formula_sum 'C22 H24 N2 O2'
_chemical_formula_weight 348.43
_space_group_crystal_system monoclinic
_space_group_IT_number 14
_space_group_name_Hall '-P 2ybc'
_space_group_name_H-M_alt 'P 1 21/c 1'
_symmetry_space_group_name_Hall '-P 2ybc'
_symmetry_space_group_name_H-M 'P 1 21/c 1'
_atom_sites_solution_hydrogens geom
_audit_creation_method SHELXL-2013
_audit_update_record
;
2017-02-23 deposited with the CCDC.
2018-05-14 downloaded from the CCDC.
;
_cell_angle_alpha 90
_cell_angle_beta 97.1390(10)
_cell_angle_gamma 90
_cell_formula_units_Z 4
_cell_length_a 14.8982(2)
_cell_length_b 5.94960(10)
_cell_length_c 21.2447(3)
_cell_measurement_reflns_used 3791
_cell_measurement_temperature 291(2)
_cell_measurement_theta_max 71.1510
_cell_measurement_theta_min 4.8280
_cell_volume 1868.50(5)
_computing_cell_refinement 'CrysAlisPro (Rigaku OD, 2015)'
_computing_data_collection 'CrysAlisPro (Rigaku OD, 2015)'
_computing_data_reduction 'CrysAlisPro (Rigaku OD, 2015)'
_computing_molecular_graphics 'Ortep-3 (L. J. Farrugia, 2001)'
_computing_publication_material SHELXL-97
_computing_structure_refinement 'SHELXL-97 (Sheldrick, 1997)'
_computing_structure_solution 'SHELXS-97 (Sheldrick, 1997)'
_diffrn_ambient_temperature 291(2)
_diffrn_detector_area_resol_mean 5.2169
_diffrn_measured_fraction_theta_full 0.993
_diffrn_measured_fraction_theta_max 0.965
_diffrn_measurement_device_type 'SuperNova, Dual, Cu at zero, AtlasS2'
_diffrn_measurement_method '\w scans'
_diffrn_radiation_type CuK\a
_diffrn_radiation_wavelength 1.54184
_diffrn_reflns_av_R_equivalents 0.0143
_diffrn_reflns_av_unetI/netI 0.0184
_diffrn_reflns_Laue_measured_fraction_full 0.993
_diffrn_reflns_Laue_measured_fraction_max 0.965
_diffrn_reflns_limit_h_max 18
_diffrn_reflns_limit_h_min -14
_diffrn_reflns_limit_k_max 4
_diffrn_reflns_limit_k_min -7
_diffrn_reflns_limit_l_max 25
_diffrn_reflns_limit_l_min -19
_diffrn_reflns_number 6476
_diffrn_reflns_point_group_measured_fraction_full 0.993
_diffrn_reflns_point_group_measured_fraction_max 0.965
_diffrn_reflns_theta_full 67.684
_diffrn_reflns_theta_max 71.265
_diffrn_reflns_theta_min 4.194
_diffrn_source 'micro-focus sealed X-ray tube'
_exptl_absorpt_coefficient_mu 0.631
_exptl_absorpt_correction_T_max 1.00000
_exptl_absorpt_correction_T_min 0.79205
_exptl_absorpt_correction_type multi-scan
_exptl_absorpt_process_details
;
CrysAlisPro 1.171.38.43 (Rigaku Oxford Diffraction, 2015)
Empirical absorption correction using spherical harmonics,
 implemented in SCALE3 ABSPACK scaling algorithm.
;
_exptl_crystal_density_diffrn 1.239
_exptl_crystal_description block
_exptl_crystal_F_000 744
_exptl_crystal_size_max 0.320
_exptl_crystal_size_mid 0.310
_exptl_crystal_size_min 0.250
_refine_diff_density_max 0.664
_refine_diff_density_min -0.369
_refine_diff_density_rms 0.049
_refine_ls_extinction_method none
_refine_ls_goodness_of_fit_ref 1.074
_refine_ls_hydrogen_treatment constr
_refine_ls_matrix_type full
_refine_ls_number_parameters 236
_refine_ls_number_reflns 3508
_refine_ls_number_restraints 1
_refine_ls_restrained_S_all 1.075
_refine_ls_R_factor_all 0.0684
_refine_ls_R_factor_gt 0.0632
_refine_ls_shift/su_max 0.000
_refine_ls_shift/su_mean 0.000
_refine_ls_structure_factor_coef Fsqd
_refine_ls_weighting_details 'w=1/[\s^2^(Fo^2^)+(0.0998P)^2^+0.8827P] where P=(Fo^2^+2Fc^2^)/3'
_refine_ls_weighting_scheme calc
_refine_ls_wR_factor_gt 0.1837
_refine_ls_wR_factor_ref 0.1895
_reflns_Friedel_coverage 0.000
_reflns_number_gt 3094
_reflns_number_total 3508
_reflns_threshold_expression 'I > 2\s(I)'
_cod_data_source_file c8cc02176g2.cif
_cod_data_source_block shelxl
_cod_depositor_comments 'Adding full bibliography for 7121698.cif.'
_cod_database_code 7121698
_shelx_space_group_comment
;
The symmetry employed for this shelxl refinement is uniquely defined
by the following loop, which should always be used as a source of
symmetry information in preference to the above space-group names.
They are only intended as comments.
;
_shelx_estimated_absorpt_t_min 0.824
_shelx_estimated_absorpt_t_max 0.858
_shelxl_version_number 2013-4

loop_
_space_group_symop_operation_xyz
'x, y, z'
'-x, y+1/2, -z+1/2'
'-x, -y, -z'
'x, -y-1/2, z-1/2'

loop_
_atom_site_label
_atom_site_type_symbol
_atom_site_fract_x
_atom_site_fract_y
_atom_site_fract_z
_atom_site_U_iso_or_equiv
_atom_site_adp_type
_atom_site_occupancy
_atom_site_site_symmetry_order
_atom_site_calc_flag
_atom_site_refinement_flags_posn
_atom_site_refinement_flags_adp
O2 O 0.65172(11) 0.6749(3) 0.47490(8) 0.0573(4) Uani 1 1 d . .
N2 N 0.80660(11) 0.4226(3) 0.51105(7) 0.0427(4) Uani 1 1 d . .
O1 O 0.45664(12) 0.2914(4) 0.31341(9) 0.0744(6) Uani 1 1 d . U
N1 N 0.58353(13) 0.3848(3) 0.41991(10) 0.0581(5) Uani 1 1 d . .
C17 C 0.78082(13) 0.3377(3) 0.56743(9) 0.0411(5) Uani 1 1 d . .
C6 C 0.74899(12) 0.3726(3) 0.45214(8) 0.0388(4) Uani 1 1 d . .
H6 H 0.7375 0.2103 0.4512 0.047 Uiso 1 1 calc R U
C7 C 0.79404(13) 0.4315(3) 0.39361(9) 0.0412(4) Uani 1 1 d . .
C8 C 0.87392(13) 0.2962(3) 0.37971(9) 0.0407(4) Uani 1 1 d . .
C5 C 0.65688(13) 0.4920(3) 0.44959(9) 0.0426(5) Uani 1 1 d . .
C14 C 0.76241(15) 0.5948(4) 0.35620(10) 0.0495(5) Uani 1 1 d . .
C9 C 0.91821(15) 0.3491(4) 0.32767(10) 0.0531(5) Uani 1 1 d . .
H9 H 0.8989 0.4716 0.3023 0.064 Uiso 1 1 calc R U
C13 C 0.90569(15) 0.1150(4) 0.41709(11) 0.0528(5) Uani 1 1 d . .
H13 H 0.8780 0.0782 0.4526 0.063 Uiso 1 1 calc R U
C22 C 0.81075(16) 0.4405(4) 0.62525(10) 0.0550(6) Uani 1 1 d . .
H22 H 0.8442 0.5727 0.6258 0.066 Uiso 1 1 calc R U
C16 C 0.86163(17) 0.6237(4) 0.51423(11) 0.0573(6) Uani 1 1 d . .
H16A H 0.8277 0.7478 0.5280 0.086 Uiso 1 1 calc R U
H16B H 0.8786 0.6557 0.4730 0.086 Uiso 1 1 calc R U
H16C H 0.9150 0.6011 0.5438 0.086 Uiso 1 1 calc R U
C18 C 0.72837(16) 0.1439(4) 0.56931(12) 0.0566(6) Uani 1 1 d . .
H18 H 0.7052 0.0730 0.5318 0.068 Uiso 1 1 calc R U
C11 C 1.01973(16) 0.0397(5) 0.34980(12) 0.0611(6) Uani 1 1 d . .
H11 H 1.0673 -0.0480 0.3392 0.073 Uiso 1 1 calc R U
C12 C 0.97832(16) -0.0120(4) 0.40216(13) 0.0607(6) Uani 1 1 d . .
H12 H 0.9990 -0.1328 0.4278 0.073 Uiso 1 1 calc R U
C10 C 0.99043(16) 0.2220(5) 0.31324(11) 0.0623(7) Uani 1 1 d . .
H10 H 1.0195 0.2602 0.2785 0.075 Uiso 1 1 calc R U
C15 C 0.73243(19) 0.7587(5) 0.31919(11) 0.0644(7) Uani 1 1 d . .
H15A H 0.7710 0.8747 0.3108 0.077 Uiso 1 1 calc R U
H15B H 0.6723 0.7601 0.3011 0.077 Uiso 1 1 calc R U
C21 C 0.7913(2) 0.3480(6) 0.68211(11) 0.0735(9) Uani 1 1 d . .
H21 H 0.8126 0.4188 0.7201 0.088 Uiso 1 1 calc R U
C19 C 0.7107(2) 0.0563(5) 0.62750(16) 0.0751(8) Uani 1 1 d . .
H19 H 0.6767 -0.0744 0.6280 0.090 Uiso 1 1 calc R U
C20 C 0.7420(2) 0.1569(6) 0.68357(13) 0.0783(9) Uani 1 1 d . .
H20 H 0.7298 0.0960 0.7219 0.094 Uiso 1 1 calc R U
C1 C 0.49501(16) 0.4934(6) 0.41200(14) 0.0717(8) Uani 1 1 d . .
H1A H 0.4999 0.6432 0.4301 0.086 Uiso 1 1 calc R U
H1B H 0.4531 0.4078 0.4340 0.086 Uiso 1 1 calc R U
C3 C 0.5434(2) 0.1905(6) 0.32108(15) 0.0792(9) Uani 1 1 d . .
H3A H 0.5844 0.2814 0.2997 0.095 Uiso 1 1 calc R U
H3B H 0.5395 0.0435 0.3012 0.095 Uiso 1 1 calc R U
C4 C 0.5807(2) 0.1657(5) 0.38823(16) 0.0789(9) Uani 1 1 d . .
H4A H 0.5433 0.0629 0.4091 0.095 Uiso 1 1 calc R U
H4B H 0.6412 0.1034 0.3912 0.095 Uiso 1 1 calc R U
C2 C 0.4611(2) 0.5069(6) 0.34381(16) 0.0853(9) Uani 1 1 d . U
H2A H 0.4013 0.5737 0.3389 0.102 Uiso 1 1 calc R U
H2B H 0.5005 0.6044 0.3230 0.102 Uiso 1 1 calc R U

loop_
_atom_site_aniso_label
_atom_site_aniso_U_11
_atom_site_aniso_U_22
_atom_site_aniso_U_33
_atom_site_aniso_U_23
_atom_site_aniso_U_13
_atom_site_aniso_U_12
O2 0.0591(9) 0.0501(9) 0.0629(10) -0.0189(7) 0.0085(7) 0.0048(7)
N2 0.0454(9) 0.0480(9) 0.0338(8) -0.0006(7) 0.0022(6) -0.0081(7)
O1 0.0610(10) 0.0833(12) 0.0718(12) -0.0055(10) -0.0198(9) 0.0057(9)
N1 0.0444(9) 0.0548(11) 0.0719(13) -0.0164(10) -0.0059(8) 0.0088(8)
C17 0.0384(9) 0.0469(11) 0.0383(10) 0.0048(8) 0.0053(7) 0.0100(8)
C6 0.0396(9) 0.0420(10) 0.0341(9) -0.0037(8) 0.0012(7) 0.0006(8)
C7 0.0427(10) 0.0455(11) 0.0348(9) -0.0024(8) 0.0021(7) 0.0061(8)
C8 0.0399(9) 0.0449(11) 0.0366(9) -0.0040(8) 0.0018(7) 0.0022(8)
C5 0.0464(10) 0.0424(11) 0.0394(10) -0.0055(8) 0.0064(8) 0.0035(8)
C14 0.0549(12) 0.0559(13) 0.0383(10) -0.0009(9) 0.0085(8) 0.0136(10)
C9 0.0528(12) 0.0670(14) 0.0398(10) 0.0047(10) 0.0066(9) 0.0105(10)
C13 0.0500(11) 0.0517(12) 0.0581(13) 0.0093(10) 0.0122(9) 0.0073(9)
C22 0.0565(12) 0.0667(14) 0.0411(11) 0.0006(10) 0.0038(9) 0.0119(11)
C16 0.0646(14) 0.0604(14) 0.0455(11) -0.0001(10) 0.0011(10) -0.0213(11)
C18 0.0579(13) 0.0554(13) 0.0581(13) 0.0096(11) 0.0129(10) -0.0020(10)
C11 0.0460(11) 0.0681(15) 0.0695(15) -0.0124(13) 0.0081(10) 0.0115(11)
C12 0.0510(12) 0.0526(13) 0.0786(16) 0.0076(12) 0.0084(11) 0.0122(10)
C10 0.0532(12) 0.0878(18) 0.0477(12) -0.0040(12) 0.0138(10) 0.0097(12)
C15 0.0743(15) 0.0686(16) 0.0513(13) 0.0113(12) 0.0113(11) 0.0229(13)
C21 0.0737(16) 0.110(2) 0.0374(12) 0.0083(13) 0.0079(11) 0.0325(17)
C19 0.0668(15) 0.0739(18) 0.090(2) 0.0331(16) 0.0296(14) 0.0088(14)
C20 0.0747(17) 0.108(2) 0.0566(16) 0.0364(16) 0.0254(13) 0.0323(17)
C1 0.0457(12) 0.0872(19) 0.0816(18) -0.0181(15) 0.0057(11) 0.0140(13)
C3 0.0686(16) 0.0793(19) 0.0835(19) -0.0316(16) -0.0149(14) 0.0106(14)
C4 0.0696(16) 0.0581(15) 0.100(2) -0.0194(15) -0.0258(15) 0.0089(13)
C2 0.0737(18) 0.0860(18) 0.090(2) -0.0050(16) -0.0131(15) 0.0280(16)

loop_
_atom_type_symbol
_atom_type_description
_atom_type_scat_dispersion_real
_atom_type_scat_dispersion_imag
_atom_type_scat_source
C C 0.0181 0.0091 'International Tables Vol C Tables 4.2.6.8 and 6.1.1.4'
H H 0.0000 0.0000 'International Tables Vol C Tables 4.2.6.8 and 6.1.1.4'
N N 0.0311 0.0180 'International Tables Vol C Tables 4.2.6.8 and 6.1.1.4'
O O 0.0492 0.0322 'International Tables Vol C Tables 4.2.6.8 and 6.1.1.4'

loop_
_geom_angle_atom_site_label_1
_geom_angle_atom_site_label_2
_geom_angle_atom_site_label_3
_geom_angle
C17 N2 C16 118.25(17)
C17 N2 C6 117.85(16)
C16 N2 C6 118.59(16)
C3 O1 C2 109.7(2)
C5 N1 C1 120.7(2)
C5 N1 C4 127.6(2)
C1 N1 C4 111.5(2)
C22 C17 C18 117.1(2)
C22 C17 N2 120.3(2)
C18 C17 N2 122.51(19)
N2 C6 C7 112.41(15)
N2 C6 C5 111.29(15)
C7 C6 C5 110.22(15)
N2 C6 H6 107.6
C7 C6 H6 107.6
C5 C6 H6 107.6
C14 C7 C8 121.06(18)
C14 C7 C6 120.35(18)
C8 C7 C6 118.59(17)
C13 C8 C9 117.96(19)
C13 C8 C7 121.90(18)
C9 C8 C7 120.14(18)
O2 C5 N1 122.33(19)
O2 C5 C6 120.03(18)
N1 C5 C6 117.63(17)
C15 C14 C7 179.0(3)
C10 C9 C8 120.8(2)
C10 C9 H9 119.6
C8 C9 H9 119.6
C8 C13 C12 120.8(2)
C8 C13 H13 119.6
C12 C13 H13 119.6
C21 C22 C17 120.9(3)
C21 C22 H22 119.6
C17 C22 H22 119.6
N2 C16 H16A 109.5
N2 C16 H16B 109.5
H16A C16 H16B 109.5
N2 C16 H16C 109.5
H16A C16 H16C 109.5
H16B C16 H16C 109.5
C19 C18 C17 120.1(3)
C19 C18 H18 120.0
C17 C18 H18 120.0
C12 C11 C10 119.5(2)
C12 C11 H11 120.3
C10 C11 H11 120.3
C11 C12 C13 120.3(2)
C11 C12 H12 119.9
C13 C12 H12 119.9
C11 C10 C9 120.6(2)
C11 C10 H10 119.7
C9 C10 H10 119.7
C14 C15 H15A 120.0
C14 C15 H15B 120.0
H15A C15 H15B 120.0
C20 C21 C22 121.6(3)
C20 C21 H21 119.2
C22 C21 H21 119.2
C20 C19 C18 121.9(3)
C20 C19 H19 119.0
C18 C19 H19 119.0
C21 C20 C19 118.4(2)
C21 C20 H20 120.8
C19 C20 H20 120.8
N1 C1 C2 109.3(2)
N1 C1 H1A 109.8
C2 C1 H1A 109.8
N1 C1 H1B 109.8
C2 C1 H1B 109.8
H1A C1 H1B 108.3
O1 C3 C4 112.5(3)
O1 C3 H3A 109.1
C4 C3 H3A 109.1
O1 C3 H3B 109.1
C4 C3 H3B 109.1
H3A C3 H3B 107.8
N1 C4 C3 110.0(2)
N1 C4 H4A 109.7
C3 C4 H4A 109.7
N1 C4 H4B 109.7
C3 C4 H4B 109.7
H4A C4 H4B 108.2
O1 C2 C1 112.6(3)
O1 C2 H2A 109.1
C1 C2 H2A 109.1
O1 C2 H2B 109.1
C1 C2 H2B 109.1
H2A C2 H2B 107.8

loop_
_geom_bond_atom_site_label_1
_geom_bond_atom_site_label_2
_geom_bond_distance
O2 C5 1.221(2)
N2 C17 1.397(3)
N2 C16 1.448(3)
N2 C6 1.457(2)
O1 C3 1.417(3)
O1 C2 1.433(4)
N1 C5 1.352(3)
N1 C1 1.459(3)
N1 C4 1.465(3)
C17 C22 1.395(3)
C17 C18 1.396(3)
C6 C7 1.525(3)
C6 C5 1.540(3)
C6 H6 0.9800
C7 C14 1.306(3)
C7 C8 1.496(3)
C8 C13 1.387(3)
C8 C9 1.392(3)
C14 C15 1.296(3)
C9 C10 1.380(3)
C9 H9 0.9300
C13 C12 1.389(3)
C13 H13 0.9300
C22 C21 1.391(4)
C22 H22 0.9300
C16 H16A 0.9600
C16 H16B 0.9600
C16 H16C 0.9600
C18 C19 1.396(4)
C18 H18 0.9300
C11 C12 1.372(4)
C11 C10 1.373(4)
C11 H11 0.9300
C12 H12 0.9300
C10 H10 0.9300
C15 H15A 0.9300
C15 H15B 0.9300
C21 C20 1.356(5)
C21 H21 0.9300
C19 C20 1.362(5)
C19 H19 0.9300
C20 H20 0.9300
C1 C2 1.476(4)
C1 H1A 0.9700
C1 H1B 0.9700
C3 C4 1.472(4)
C3 H3A 0.9700
C3 H3B 0.9700
C4 H4A 0.9700
C4 H4B 0.9700
C2 H2A 0.9700
C2 H2B 0.9700

loop_
_geom_torsion_atom_site_label_1
_geom_torsion_atom_site_label_2
_geom_torsion_atom_site_label_3
_geom_torsion_atom_site_label_4
_geom_torsion
C16 N2 C17 C22 -2.5(3)
C6 N2 C17 C22 -156.41(18)
C16 N2 C17 C18 -179.5(2)
C6 N2 C17 C18 26.6(3)
C17 N2 C6 C7 -168.02(17)
C16 N2 C6 C7 38.2(2)
C17 N2 C6 C5 67.8(2)
C16 N2 C6 C5 -86.0(2)
N2 C6 C7 C14 -112.7(2)
C5 C6 C7 C14 12.1(3)
N2 C6 C7 C8 68.2(2)
C5 C6 C7 C8 -167.01(17)
C14 C7 C8 C13 -176.7(2)
C6 C7 C8 C13 2.4(3)
C14 C7 C8 C9 2.6(3)
C6 C7 C8 C9 -178.26(19)
C1 N1 C5 O2 5.4(4)
C4 N1 C5 O2 -179.6(3)
C1 N1 C5 C6 -176.0(2)
C4 N1 C5 C6 -1.1(4)
N2 C6 C5 O2 32.6(3)
C7 C6 C5 O2 -92.8(2)
N2 C6 C5 N1 -145.96(19)
C7 C6 C5 N1 88.6(2)
C13 C8 C9 C10 1.2(3)
C7 C8 C9 C10 -178.2(2)
C9 C8 C13 C12 -1.3(3)
C7 C8 C13 C12 178.1(2)
C18 C17 C22 C21 2.1(3)
N2 C17 C22 C21 -175.1(2)
C22 C17 C18 C19 -2.3(3)
N2 C17 C18 C19 174.8(2)
C10 C11 C12 C13 1.8(4)
C8 C13 C12 C11 -0.2(4)
C12 C11 C10 C9 -1.9(4)
C8 C9 C10 C11 0.4(4)
C17 C22 C21 C20 -0.7(4)
C17 C18 C19 C20 1.2(4)
C22 C21 C20 C19 -0.5(4)
C18 C19 C20 C21 0.3(4)
C5 N1 C1 C2 121.3(3)
C4 N1 C1 C2 -54.4(4)
C2 O1 C3 C4 57.5(4)
C5 N1 C4 C3 -120.8(3)
C1 N1 C4 C3 54.5(4)
O1 C3 C4 N1 -56.3(4)
C3 O1 C2 C1 -57.9(4)
N1 C1 C2 O1 56.5(4)
